data_7063839
loop_
_publ_author_name
'Kre\<s\'akov\'a, Lenka'
'Tarasenko, R\'obert'
'Orend\'a\<c, Martin'
'Titikov, Hryhorii'
'\<Ci\<zm\'ar, Erik'
'Kuch\'ar, Juraj'
'\<Cern\'ak, Juraj'
'Jankovi\<c, \<Lubo\<s'
'Madejov\'a, Jana'

_publ_section_title
;
 Gadolinium chloride hexahydrate and its intercalation into synthetic
 saponite: structure, characterization and slow magnetic relaxation of the
 intercalated sample
;
_journal_issue 26
_journal_name_full 'New Journal of Chemistry'
_journal_page_first 11520
_journal_page_last 11530
_journal_paper_doi 10.1039/D5NJ01537E
_journal_volume 49
_journal_year 2025
_chemical_formula_sum 'Cl3 Gd H12 O6'
_chemical_formula_weight 371.70
_chemical_name_systematic 'Gadolinium(III) Chloride Hexahydrate'
_chemical_properties_physical Hygroscopic
_space_group_crystal_system monoclinic
_space_group_IT_number 13
_space_group_name_Hall '-P 2yac'
_space_group_name_H-M_alt 'P 1 2/n 1'
_atom_sites_solution_hydrogens difmap
_audit_creation_method SHELXL-2018/3
_audit_update_record
;
2025-01-13 deposited with the CCDC.	2025-06-03 downloaded from the CCDC.
;
_cell_angle_alpha 90
_cell_angle_beta 93.650(4)
_cell_angle_gamma 90
_cell_formula_units_Z 2
_cell_length_a 7.9198(3)
_cell_length_b 6.5200(3)
_cell_length_c 9.6421(5)
_cell_measurement_reflns_used 1383
_cell_measurement_temperature 293(2)
_cell_measurement_theta_max 29.9630
_cell_measurement_theta_min 3.7680
_cell_volume 496.88(4)
_computing_cell_refinement 'CrysAlisPro 1.171.42.49 (Rigaku OD, 2022)'
_computing_data_collection 'CrysAlisPro 1.171.42.49 (Rigaku OD, 2022)'
_computing_data_reduction 'CrysAlisPro 1.171.42.49 (Rigaku OD, 2022)'
_computing_structure_refinement 'SHELXL-2018/3 (Sheldrick, 2018)'
_diffrn_ambient_temperature 293(2)
_diffrn_detector_area_resol_mean 8.3438
_diffrn_measured_fraction_theta_full 1.000
_diffrn_measured_fraction_theta_max 1.000
_diffrn_measurement_device_type 'Xcalibur, Sapphire2, large Be window'
_diffrn_measurement_method '\w scans'
_diffrn_radiation_type MoK\a
_diffrn_radiation_wavelength 0.71073
_diffrn_reflns_av_R_equivalents 0.0466
_diffrn_reflns_av_unetI/netI 0.0228
_diffrn_reflns_Laue_measured_fraction_full 1.000
_diffrn_reflns_Laue_measured_fraction_max 1.000
_diffrn_reflns_limit_h_max 9
_diffrn_reflns_limit_h_min -9
_diffrn_reflns_limit_k_max 8
_diffrn_reflns_limit_k_min -8
_diffrn_reflns_limit_l_max 11
_diffrn_reflns_limit_l_min -11
_diffrn_reflns_number 5945
_diffrn_reflns_point_group_measured_fraction_full 1.000
_diffrn_reflns_point_group_measured_fraction_max 1.000
_diffrn_reflns_theta_full 25.242
_diffrn_reflns_theta_max 25.998
_diffrn_reflns_theta_min 3.124
_diffrn_source 'fine-focus sealed X-ray tube'
_exptl_absorpt_coefficient_mu 7.461
_exptl_absorpt_correction_T_max 0.248
_exptl_absorpt_correction_T_min 0.060
_exptl_absorpt_correction_type analytical
_exptl_absorpt_process_details
;
CrysAlisPro 1.171.42.49 (Rigaku Oxford Diffraction, 2022)
Analytical numeric absorption correction using a multifaceted crystal
model based on expressions derived by R.C. Clark & J.S. Reid.
(Clark, R. C. & Reid, J. S. (1995). Acta Cryst. A51, 887-897)
Empirical absorption correction using spherical harmonics,
implemented in SCALE3 ABSPACK scaling algorithm.
;
_exptl_crystal_colour white
_exptl_crystal_density_diffrn 2.484
_exptl_crystal_description block
_exptl_crystal_F_000 350
_exptl_crystal_recrystallization_method 'Re-crystallisation from solvent: acetone'
_exptl_crystal_size_max 0.722
_exptl_crystal_size_mid 0.374
_exptl_crystal_size_min 0.291
_refine_diff_density_max 1.082
_refine_diff_density_min -1.415
_refine_diff_density_rms 0.159
_refine_ls_extinction_coef 0.467(9)
_refine_ls_extinction_expression Fc^*^=kFc[1+0.001xFc^2^\l^3^/sin(2\q)]^-1/4^
_refine_ls_extinction_method 'SHELXL-2018/3 (Sheldrick 2018)'
_refine_ls_goodness_of_fit_ref 1.215
_refine_ls_hydrogen_treatment refxyz
_refine_ls_matrix_type full
_refine_ls_number_parameters 66
_refine_ls_number_reflns 978
_refine_ls_number_restraints 9
_refine_ls_restrained_S_all 1.210
_refine_ls_R_factor_all 0.0182
_refine_ls_R_factor_gt 0.0180
_refine_ls_shift/su_max 0.000
_refine_ls_shift/su_mean 0.000
_refine_ls_structure_factor_coef Fsqd
_refine_ls_weighting_details 'w=1/[\s^2^(Fo^2^)+(0.0263P)^2^] where P=(Fo^2^+2Fc^2^)/3'
_refine_ls_weighting_scheme calc
_refine_ls_wR_factor_gt 0.0441
_refine_ls_wR_factor_ref 0.0442
_reflns_Friedel_coverage 0.000
_reflns_number_gt 968
_reflns_number_total 978
_reflns_threshold_expression 'I > 2\s(I)'
_cod_data_source_file d5nj01537e2.cif
_cod_data_source_block GdCl3-hexahydrate-RT
_cod_depositor_comments 'Adding full bibliography for 7063838--7063839.cif.'
_cod_original_sg_symbol_H-M 'P 2/n'
_cod_original_formula_sum 'Cl3 H12 Gd O6'
_cod_database_code 7063839
_shelx_shelxl_version_number 2018/3
_shelx_space_group_comment
;
The symmetry employed for this shelxl refinement is uniquely defined
by the following loop, which should always be used as a source of
symmetry information in preference to the above space-group names.
They are only intended as comments.
;

loop_
_space_group_symop_operation_xyz
'x, y, z'
'-x+1/2, y, -z+1/2'
'-x, -y, -z'
'x-1/2, -y, z-1/2'

loop_
_atom_site_label
_atom_site_type_symbol
_atom_site_fract_x
_atom_site_fract_y
_atom_site_fract_z
_atom_site_U_iso_or_equiv
_atom_site_adp_type
_atom_site_occupancy
_atom_site_site_symmetry_order
_atom_site_calc_flag
_atom_site_refinement_flags_posn
_atom_site_refinement_flags_adp
_atom_site_refinement_flags_occupancy
_atom_site_disorder_assembly
_atom_site_disorder_group
Gd1 Gd 0.250000 0.34819(2) 0.750000 0.01405(15) Uani 1 2 d S T P . .
Cl1 Cl 0.23998(13) 0.66383(10) 0.94125(10) 0.0246(2) Uani 1 1 d . . . . .
Cl2 Cl 0.250000 0.12402(18) 0.250000 0.0274(3) Uani 1 2 d S T P . .
O1 O 0.5428(3) 0.4509(3) 0.7818(2) 0.0260(5) Uani 1 1 d D . . . .
H1O1 H 0.596(5) 0.421(6) 0.856(3) 0.039 Uiso 1 1 d D U . . .
H2O1 H 0.574(5) 0.572(4) 0.764(4) 0.040 Uiso 1 1 d D U . . .
O2 O 0.3940(3) 0.2007(4) 0.5615(2) 0.0267(5) Uani 1 1 d D . . . .
H1O2 H 0.487(3) 0.249(7) 0.545(4) 0.040 Uiso 1 1 d D U . . .
H2O2 H 0.346(5) 0.178(5) 0.483(3) 0.040 Uiso 1 1 d D U . . .
O3 O 0.0875(3) 0.0755(4) 0.6458(2) 0.0264(5) Uani 1 1 d D . . . .
H1O3 H -0.009(3) 0.044(6) 0.670(4) 0.040 Uiso 1 1 d D U . . .
H2O3 H 0.132(4) -0.040(4) 0.628(4) 0.040 Uiso 1 1 d D U . . .

loop_
_atom_site_aniso_label
_atom_site_aniso_U_11
_atom_site_aniso_U_22
_atom_site_aniso_U_33
_atom_site_aniso_U_23
_atom_site_aniso_U_13
_atom_site_aniso_U_12
Gd1 0.01429(19) 0.01343(18) 0.01464(17) 0.000 0.00252(10) 0.000
Cl1 0.0297(5) 0.0215(5) 0.0231(4) -0.0060(2) 0.0055(4) -0.0018(3)
Cl2 0.0243(6) 0.0298(6) 0.0283(6) 0.000 0.0030(5) 0.000
O1 0.0198(11) 0.0254(13) 0.0325(12) 0.0037(9) -0.0011(9) -0.0045(9)
O2 0.0270(13) 0.0312(11) 0.0229(11) -0.0067(10) 0.0095(9) -0.0036(11)
O3 0.0229(11) 0.0213(12) 0.0358(12) -0.0104(10) 0.0069(9) -0.0048(10)

loop_
_atom_type_symbol
_atom_type_description
_atom_type_scat_dispersion_real
_atom_type_scat_dispersion_imag
_atom_type_scat_source
H H 0.0000 0.0000 'International Tables Vol C Tables 4.2.6.8 and 6.1.1.4'
O O 0.0106 0.0060 'International Tables Vol C Tables 4.2.6.8 and 6.1.1.4'
Cl Cl 0.1484 0.1585 'International Tables Vol C Tables 4.2.6.8 and 6.1.1.4'
Gd Gd -0.1653 3.9035 'International Tables Vol C Tables 4.2.6.8 and 6.1.1.4'

loop_
_geom_angle_atom_site_label_1
_geom_angle_atom_site_label_2
_geom_angle_atom_site_label_3
_geom_angle
_geom_angle_site_symmetry_1
_geom_angle_site_symmetry_3
_geom_angle_publ_flag
O3 Gd1 O3 83.31(12) . 2_556 ?
O3 Gd1 O2 69.64(8) . . ?
O3 Gd1 O2 75.58(8) 2_556 . ?
O3 Gd1 O2 75.58(8) . 2_556 ?
O3 Gd1 O2 69.64(8) 2_556 2_556 ?
O2 Gd1 O2 132.92(13) . 2_556 ?
O3 Gd1 O1 70.38(8) . 2_556 ?
O3 Gd1 O1 138.59(8) 2_556 2_556 ?
O2 Gd1 O1 120.81(8) . 2_556 ?
O2 Gd1 O1 73.10(8) 2_556 2_556 ?
O3 Gd1 O1 138.59(8) . . ?
O3 Gd1 O1 70.38(8) 2_556 . ?
O2 Gd1 O1 73.10(8) . . ?
O2 Gd1 O1 120.81(8) 2_556 . ?
O1 Gd1 O1 147.81(11) 2_556 . ?
O3 Gd1 Cl1 108.17(6) . 2_556 ?
O3 Gd1 Cl1 143.06(6) 2_556 2_556 ?
O2 Gd1 Cl1 76.04(7) . 2_556 ?
O2 Gd1 Cl1 146.64(6) 2_556 2_556 ?
O1 Gd1 Cl1 77.13(6) 2_556 2_556 ?
O1 Gd1 Cl1 79.07(6) . 2_556 ?
O3 Gd1 Cl1 143.06(6) . . ?
O3 Gd1 Cl1 108.17(6) 2_556 . ?
O2 Gd1 Cl1 146.64(7) . . ?
O2 Gd1 Cl1 76.04(7) 2_556 . ?
O1 Gd1 Cl1 79.07(6) 2_556 . ?
O1 Gd1 Cl1 77.13(6) . . ?
Cl1 Gd1 Cl1 83.93(4) 2_556 . ?
Gd1 O1 H1O1 118(3) . . ?
Gd1 O1 H2O1 122(3) . . ?
H1O1 O1 H2O1 104(3) . . ?
Gd1 O2 H1O2 117(3) . . ?
Gd1 O2 H2O2 123(3) . . ?
H1O2 O2 H2O2 105(3) . . ?
Gd1 O3 H1O3 123(3) . . ?
Gd1 O3 H2O3 122(3) . . ?
H1O3 O3 H2O3 103(3) . . ?

loop_
_geom_bond_atom_site_label_1
_geom_bond_atom_site_label_2
_geom_bond_distance
_geom_bond_site_symmetry_2
_geom_bond_publ_flag
Gd1 O3 2.380(2) . ?
Gd1 O3 2.380(2) 2_556 ?
Gd1 O2 2.407(2) . ?
Gd1 O2 2.407(2) 2_556 ?
Gd1 O1 2.414(2) 2_556 ?
Gd1 O1 2.414(2) . ?
Gd1 Cl1 2.7677(8) 2_556 ?
Gd1 Cl1 2.7678(8) . ?
O1 H1O1 0.828(18) . ?
O1 H2O1 0.846(19) . ?
O2 H1O2 0.827(18) . ?
O2 H2O2 0.834(19) . ?
O3 H1O3 0.836(18) . ?
O3 H2O3 0.854(18) . ?

loop_
_geom_hbond_atom_site_label_D
_geom_hbond_atom_site_label_H
_geom_hbond_atom_site_label_A
_geom_hbond_distance_DH
_geom_hbond_distance_HA
_geom_hbond_distance_DA
_geom_hbond_angle_DHA
_geom_hbond_site_symmetry_A
_geom_hbond_publ_flag
O1 H1O1 Cl1 0.828(18) 2.346(19) 3.173(2) 177(4) 3_667 yes
O1 H2O1 Cl2 0.846(19) 2.43(2) 3.246(2) 161(3) 3_666 yes
O2 H1O2 Cl1 0.827(18) 2.36(2) 3.168(3) 164(4) 4_665 yes
O2 H2O2 Cl2 0.834(19) 2.36(2) 3.183(2) 172(4) . yes
O3 H1O3 Cl2 0.836(18) 2.37(2) 3.192(2) 166(3) 3_556 yes
O3 H2O3 Cl1 0.854(18) 2.300(18) 3.150(2) 174(4) 2_546 yes
